data_2019729
loop_
_publ_author_name
'Tillmann, Jan'
'Lerner, Hans-Wolfram'
'Bolte, Michael'

_publ_section_title
;
 Two ammonium tetrachloridoaluminate salts: how a twinned orthorhombic
 structure emulates a trigonal crystal system
;
_journal_coeditor_code SK3567
_journal_issue 12
_journal_name_full 'Acta Crystallographica Section C Structural Chemistry'
_journal_paper_doi 10.1107/S2053229614022621
_journal_volume 70
_journal_year 2014
_chemical_formula_iupac '(C8 H20 N) [Al Cl4]'
_chemical_formula_moiety 'C8 H20 N +, Al Cl4 -'
_chemical_formula_sum 'C8 H20 Al Cl4 N'
_chemical_formula_weight 299.03
_chemical_name_systematic
;
Tetraethylammonium tetrachloridoaluminate
;
_space_group_crystal_system orthorhombic
_space_group_IT_number 29
_space_group_name_Hall 'P 2c -2ac'
_space_group_name_H-M_alt 'P c a 21'
_symmetry_space_group_name_Hall 'P 2c -2ac'
_symmetry_space_group_name_H-M 'P c a 21'
_atom_sites_solution_hydrogens geom
_audit_creation_method SHELXL-2014
_cell_angle_alpha 90
_cell_angle_beta 90
_cell_angle_gamma 90
_cell_formula_units_Z 4
_cell_length_a 14.0348(10)
_cell_length_b 8.1362(7)
_cell_length_c 12.8892(12)
_cell_measurement_reflns_used 13398
_cell_measurement_temperature 173(2)
_cell_measurement_theta_max 26.43
_cell_measurement_theta_min 3.21
_cell_volume 1471.8(2)
_computing_cell_refinement
;
X-AREA (Stoe & Cie, 2001)
;
_computing_data_collection
;
X-AREA (Stoe & Cie, 2001)
;
_computing_data_reduction
;
X-AREA (Stoe & Cie, 2001)
;
_computing_molecular_graphics
;
XP in SHELXTL (Sheldrick, 2008) and Mercury (Macrae <i>et al.</i>, 2008)
;
_computing_publication_material
;
publCIF (Westrip, 2010), SHELXL97 (Sheldrick, 2008) and PLATON
(Spek, 2009)
;
_computing_structure_refinement
;
SHELXL97 (Sheldrick, 2008)
;
_computing_structure_solution
;
SHELXS97(Sheldrick, 2008)
;
_diffrn_ambient_temperature 173(2)
_diffrn_measured_fraction_theta_full 0.953
_diffrn_measured_fraction_theta_max 0.950
_diffrn_measurement_device_type 'Stoe IPDS II two-circle-diffractometer'
_diffrn_measurement_method \w
_diffrn_radiation_type MoK\a
_diffrn_radiation_wavelength 0.71073
_diffrn_reflns_av_R_equivalents 0.028
_diffrn_reflns_limit_h_max 15
_diffrn_reflns_limit_h_min 0
_diffrn_reflns_limit_k_max 9
_diffrn_reflns_limit_k_min -4
_diffrn_reflns_limit_l_max 15
_diffrn_reflns_limit_l_min -15
_diffrn_reflns_number 6472
_diffrn_reflns_theta_full 25.000
_diffrn_reflns_theta_max 25.843
_diffrn_reflns_theta_min 4.034
_exptl_absorpt_coefficient_mu 0.833
_exptl_absorpt_correction_T_max 0.904
_exptl_absorpt_correction_T_min 0.897
_exptl_absorpt_correction_type multi-scan
_exptl_absorpt_process_details
;
X-AREA (Stoe & Cie, 2001)
;
_exptl_crystal_colour colourless
_exptl_crystal_density_diffrn 1.349
_exptl_crystal_description block
_exptl_crystal_F_000 624
_exptl_crystal_size_max 0.100
_exptl_crystal_size_mid 0.100
_exptl_crystal_size_min 0.100
_refine_diff_density_max 0.201
_refine_diff_density_min -0.146
_refine_ls_abs_structure_details
;
Flack x determined using 1046 quotients [(I+)-(I-)]/[(I+)+(I-)]
(Parsons <i>et al.</i>, 2013)
;
_refine_ls_abs_structure_Flack -0.04(5)
_refine_ls_extinction_method none
_refine_ls_goodness_of_fit_ref 1.103
_refine_ls_hydrogen_treatment constr
_refine_ls_matrix_type full
_refine_ls_number_parameters 129
_refine_ls_number_reflns 2522
_refine_ls_number_restraints 1
_refine_ls_restrained_S_all 1.103
_refine_ls_R_factor_all 0.0245
_refine_ls_R_factor_gt 0.0226
_refine_ls_shift/su_max 0.000
_refine_ls_shift/su_mean 0.000
_refine_ls_structure_factor_coef Fsqd
_refine_ls_weighting_details 'w=1/[\s^2^(Fo^2^)+(0.0263P)^2^] where P=(Fo^2^+2Fc^2^)/3'
_refine_ls_weighting_scheme calc
_refine_ls_wR_factor_gt 0.0514
_refine_ls_wR_factor_ref 0.0518
_reflns_number_gt 2423
_reflns_number_total 2522
_reflns_threshold_expression I>2\s(I)
_cod_data_source_file sk3567sup1.cif
_cod_data_source_block II
_cod_database_code 2019729
_cod_database_fobs_code 2019729
_shelx_space_group_comment
;
The symmetry employed for this shelxl refinement is uniquely defined
by the following loop, which should always be used as a source of
symmetry information in preference to the above space-group names.
They are only intended as comments.
;
_shelx_estimated_absorpt_t_min 0.921
_shelx_estimated_absorpt_t_max 0.921
_shelxl_version_number 2014/6

loop_
_space_group_symop_operation_xyz
'x, y, z'
'-x, -y, z+1/2'
'x+1/2, -y, z'
'-x+1/2, y, z+1/2'

loop_
_atom_site_type_symbol
_atom_site_label
_atom_site_fract_x
_atom_site_fract_y
_atom_site_fract_z
_atom_site_U_iso_or_equiv
_atom_site_adp_type
_atom_site_calc_flag
_atom_site_occupancy
Al Al1 0.24065(8) 0.72153(13) 0.52107(7) 0.0232(2) Uani d 1
Cl Cl1 0.10146(7) 0.69274(11) 0.45644(7) 0.0306(2) Uani d 1
Cl Cl2 0.23073(8) 0.72358(13) 0.68639(6) 0.0335(2) Uani d 1
Cl Cl3 0.32847(7) 0.52335(10) 0.47060(7) 0.0309(2) Uani d 1
Cl Cl4 0.30042(7) 0.95065(10) 0.47242(7) 0.0334(2) Uani d 1
N N1 0.0859(2) 0.2192(4) 0.2809(2) 0.0203(6) Uani d 1
C C1 0.0915(3) 0.0357(4) 0.2601(3) 0.0253(8) Uani d 1
H H1A 0.1239 0.0186 0.1927 0.030 Uiso calc 1
H H1B 0.1315 -0.0154 0.3145 0.030 Uiso calc 1
C C2 -0.0035(3) -0.0524(5) 0.2574(3) 0.0315(9) Uani d 1
H H2A 0.0069 -0.1695 0.2435 0.047 Uiso calc 1
H H2B -0.0356 -0.0394 0.3244 0.047 Uiso calc 1
H H2C -0.0433 -0.0053 0.2024 0.047 Uiso calc 1
C C3 0.1843(3) 0.2859(5) 0.2990(3) 0.0262(8) Uani d 1
H H3A 0.2099 0.2359 0.3632 0.031 Uiso calc 1
H H3B 0.1793 0.4057 0.3110 0.031 Uiso calc 1
C C4 0.2555(4) 0.2571(5) 0.2122(4) 0.0392(10) Uani d 1
H H4A 0.3171 0.3049 0.2314 0.059 Uiso calc 1
H H4B 0.2630 0.1387 0.2007 0.059 Uiso calc 1
H H4C 0.2323 0.3091 0.1484 0.059 Uiso calc 1
C C5 0.0245(3) 0.2566(4) 0.3755(3) 0.0253(8) Uani d 1
H H5A 0.0255 0.3767 0.3878 0.030 Uiso calc 1
H H5B -0.0421 0.2254 0.3596 0.030 Uiso calc 1
C C6 0.0545(3) 0.1703(5) 0.4745(3) 0.0353(9) Uani d 1
H H6A 0.0113 0.2014 0.5309 0.053 Uiso calc 1
H H6B 0.0519 0.0511 0.4641 0.053 Uiso calc 1
H H6C 0.1197 0.2028 0.4924 0.053 Uiso calc 1
C C7 0.0390(3) 0.2995(4) 0.1872(3) 0.0247(8) Uani d 1
H H7A 0.0794 0.2792 0.1255 0.030 Uiso calc 1
H H7B -0.0232 0.2453 0.1748 0.030 Uiso calc 1
C C8 0.0225(3) 0.4827(5) 0.1968(3) 0.0318(9) Uani d 1
H H8A -0.0078 0.5237 0.1333 0.048 Uiso calc 1
H H8B -0.0191 0.5045 0.2563 0.048 Uiso calc 1
H H8C 0.0837 0.5385 0.2069 0.048 Uiso calc 1

loop_
_atom_site_aniso_label
_atom_site_aniso_U_11
_atom_site_aniso_U_22
_atom_site_aniso_U_33
_atom_site_aniso_U_12
_atom_site_aniso_U_13
_atom_site_aniso_U_23
Al1 0.0224(7) 0.0241(5) 0.0232(4) -0.0009(5) 0.0001(4) 0.0001(4)
Cl1 0.0257(5) 0.0346(4) 0.0316(4) -0.0019(4) -0.0057(4) -0.0010(4)
Cl2 0.0347(6) 0.0432(6) 0.0227(4) -0.0013(4) 0.0002(4) -0.0022(4)
Cl3 0.0305(5) 0.0293(4) 0.0329(4) 0.0041(3) 0.0020(5) -0.0020(4)
Cl4 0.0309(5) 0.0267(4) 0.0426(5) -0.0040(3) 0.0023(5) 0.0043(4)
N1 0.0194(18) 0.0185(14) 0.0230(13) 0.0018(13) -0.0014(11) -0.0014(11)
C1 0.030(2) 0.0179(16) 0.0279(16) 0.0030(15) -0.0003(15) -0.0033(13)
C2 0.036(3) 0.0228(18) 0.035(2) -0.0044(16) -0.0038(17) -0.0036(15)
C3 0.022(2) 0.0243(17) 0.0325(19) 0.0016(16) -0.0056(15) -0.0012(13)
C4 0.026(3) 0.042(2) 0.050(3) -0.003(2) 0.0057(16) 0.0025(18)
C5 0.025(3) 0.026(2) 0.0249(18) 0.0024(14) 0.0027(15) -0.0054(12)
C6 0.040(3) 0.041(2) 0.0251(18) 0.0050(17) 0.0029(18) -0.0042(18)
C7 0.022(2) 0.0283(18) 0.0235(15) 0.0045(15) -0.0027(14) 0.0022(15)
C8 0.033(3) 0.023(2) 0.0388(19) 0.0018(17) -0.0032(17) 0.0071(16)

loop_
_atom_type_symbol
_atom_type_description
_atom_type_scat_dispersion_real
_atom_type_scat_dispersion_imag
_atom_type_scat_source
C C 0.0033 0.0016 'International Tables Vol C Tables 4.2.6.8 and 6.1.1.4'
H H 0.0000 0.0000 'International Tables Vol C Tables 4.2.6.8 and 6.1.1.4'
N N 0.0061 0.0033 'International Tables Vol C Tables 4.2.6.8 and 6.1.1.4'
Al Al 0.0645 0.0514 'International Tables Vol C Tables 4.2.6.8 and 6.1.1.4'
Cl Cl 0.1484 0.1585 'International Tables Vol C Tables 4.2.6.8 and 6.1.1.4'

loop_
_geom_angle_atom_site_label_1
_geom_angle_atom_site_label_2
_geom_angle_atom_site_label_3
_geom_angle
_geom_angle_publ_flag
Cl3 Al1 Cl2 110.38(6) y
Cl3 Al1 Cl1 109.08(6) y
Cl2 Al1 Cl1 109.29(7) y
Cl3 Al1 Cl4 110.07(6) y
Cl2 Al1 Cl4 108.14(6) y
Cl1 Al1 Cl4 109.87(6) y
C3 N1 C1 109.5(3) y
C3 N1 C5 108.9(3) y
C1 N1 C5 111.6(3) y
C3 N1 C7 111.4(3) y
C1 N1 C7 107.7(3) y
C5 N1 C7 107.7(3) y
C2 C1 N1 115.1(3) ?
C2 C1 H1A 108.5 ?
N1 C1 H1A 108.5 ?
C2 C1 H1B 108.5 ?
N1 C1 H1B 108.5 ?
H1A C1 H1B 107.5 ?
C1 C2 H2A 109.5 ?
C1 C2 H2B 109.5 ?
H2A C2 H2B 109.5 ?
C1 C2 H2C 109.5 ?
H2A C2 H2C 109.5 ?
H2B C2 H2C 109.5 ?
N1 C3 C4 115.8(3) ?
N1 C3 H3A 108.3 ?
C4 C3 H3A 108.3 ?
N1 C3 H3B 108.3 ?
C4 C3 H3B 108.3 ?
H3A C3 H3B 107.4 ?
C3 C4 H4A 109.5 ?
C3 C4 H4B 109.5 ?
H4A C4 H4B 109.5 ?
C3 C4 H4C 109.5 ?
H4A C4 H4C 109.5 ?
H4B C4 H4C 109.5 ?
C6 C5 N1 115.0(3) ?
C6 C5 H5A 108.5 ?
N1 C5 H5A 108.5 ?
C6 C5 H5B 108.5 ?
N1 C5 H5B 108.5 ?
H5A C5 H5B 107.5 ?
C5 C6 H6A 109.5 ?
C5 C6 H6B 109.5 ?
H6A C6 H6B 109.5 ?
C5 C6 H6C 109.5 ?
H6A C6 H6C 109.5 ?
H6B C6 H6C 109.5 ?
C8 C7 N1 115.1(3) ?
C8 C7 H7A 108.5 ?
N1 C7 H7A 108.5 ?
C8 C7 H7B 108.5 ?
N1 C7 H7B 108.5 ?
H7A C7 H7B 107.5 ?
C7 C8 H8A 109.5 ?
C7 C8 H8B 109.5 ?
H8A C8 H8B 109.5 ?
C7 C8 H8C 109.5 ?
H8A C8 H8C 109.5 ?
H8B C8 H8C 109.5 ?

loop_
_geom_bond_atom_site_label_1
_geom_bond_atom_site_label_2
_geom_bond_distance
_geom_bond_publ_flag
Al1 Cl3 2.1313(14) y
Al1 Cl2 2.1354(11) y
Al1 Cl1 2.1365(14) y
Al1 Cl4 2.1383(14) y
N1 C3 1.503(5) y
N1 C1 1.519(4) y
N1 C5 1.523(4) y
N1 C7 1.524(4) y
C1 C2 1.514(5) y
C1 H1A 0.9900 ?
C1 H1B 0.9900 ?
C2 H2A 0.9800 ?
C2 H2B 0.9800 ?
C2 H2C 0.9800 ?
C3 C4 1.518(6) ?
C3 H3A 0.9900 ?
C3 H3B 0.9900 ?
C4 H4A 0.9800 ?
C4 H4B 0.9800 ?
C4 H4C 0.9800 ?
C5 C6 1.516(5) ?
C5 H5A 0.9900 ?
C5 H5B 0.9900 ?
C6 H6A 0.9800 ?
C6 H6B 0.9800 ?
C6 H6C 0.9800 ?
C7 C8 1.513(5) ?
C7 H7A 0.9900 ?
C7 H7B 0.9900 ?
C8 H8A 0.9800 ?
C8 H8B 0.9800 ?
C8 H8C 0.9800 ?

loop_
_geom_torsion_atom_site_label_1
_geom_torsion_atom_site_label_2
_geom_torsion_atom_site_label_3
_geom_torsion_atom_site_label_4
_geom_torsion
C3 N1 C1 C2 170.8(3)
C5 N1 C1 C2 50.1(4)
C7 N1 C1 C2 -67.9(4)
C1 N1 C3 C4 57.0(4)
C5 N1 C3 C4 179.3(3)
C7 N1 C3 C4 -62.0(4)
C3 N1 C5 C6 -65.5(4)
C1 N1 C5 C6 55.6(4)
C7 N1 C5 C6 173.6(3)
C3 N1 C7 C8 -63.0(4)
C1 N1 C7 C8 176.8(3)
C5 N1 C7 C8 56.4(4)
